data_7223776
loop_
_publ_author_name
'Yang, Xiao'
'Wang, Yu'
'Zhou, Hao-Long'
'Liu, Yi-Jiang'
'He, Chun-Ting'
'Lin, Rui-Biao'
'Zhang, Jie-Peng'

_publ_section_title
;
 Guest-containing supramolecular isomers of silver(i)
 3,5-dialkyl-1,2,4-triazolates: syntheses, structures, and structural
 transformation behaviours
;
_journal_issue 46
_journal_name_full CrystEngComm
_journal_page_first 8843
_journal_paper_doi 10.1039/C5CE00004A
_journal_volume 17
_journal_year 2015
_chemical_absolute_configuration unk
_chemical_formula_sum 'C56 H99 Ag7 N21 O0.5'
_chemical_formula_weight 1829.65
_chemical_name_systematic
; 
 ? 
;
_space_group_IT_number 18
_symmetry_cell_setting orthorhombic
_symmetry_space_group_name_Hall 'P 2 2ab'
_symmetry_space_group_name_H-M 'P 21 21 2'
_atom_sites_solution_hydrogens geom
_atom_sites_solution_primary direct
_atom_sites_solution_secondary difmap
_audit_creation_method SHELXL-97
_audit_update_record
;
2014-12-31 deposited with the CCDC.
2015-03-27 downloaded from the CCDC.
;
_cell_angle_alpha 90.0000(10)
_cell_angle_beta 90.0000(10)
_cell_angle_gamma 90.0000(10)
_cell_formula_units_Z 4
_cell_length_a 25.5782(15)
_cell_length_b 25.6108(15)
_cell_length_c 11.5927(7)
_cell_measurement_temperature 113(2)
_cell_volume 7594.1(8)
_computing_structure_refinement 'SHELXL-97 (Sheldrick, 1997)'
_computing_structure_solution 'SHELXS-97 (Sheldrick, 1990)'
_diffrn_ambient_temperature 113(2)
_diffrn_measured_fraction_theta_full 1.000
_diffrn_measured_fraction_theta_max 1.000
_diffrn_radiation_monochromator graphite
_diffrn_radiation_source 'fine-focus sealed tube'
_diffrn_radiation_type MoK\a
_diffrn_radiation_wavelength 0.71073
_diffrn_reflns_av_R_equivalents 0.0428
_diffrn_reflns_av_sigmaI/netI 0.0383
_diffrn_reflns_limit_h_max 31
_diffrn_reflns_limit_h_min -31
_diffrn_reflns_limit_k_max 31
_diffrn_reflns_limit_k_min -31
_diffrn_reflns_limit_l_max 14
_diffrn_reflns_limit_l_min -14
_diffrn_reflns_number 59587
_diffrn_reflns_theta_full 26.00
_diffrn_reflns_theta_max 26.00
_diffrn_reflns_theta_min 0.80
_exptl_absorpt_coefficient_mu 1.815
_exptl_absorpt_correction_T_max 0.7359
_exptl_absorpt_correction_T_min 0.6498
_exptl_absorpt_correction_type multi-scan
_exptl_absorpt_process_details SADABS
_exptl_crystal_colour colorless
_exptl_crystal_density_diffrn 1.600
_exptl_crystal_density_method 'not measured'
_exptl_crystal_description block
_exptl_crystal_F_000 3660
_exptl_crystal_size_max 0.26
_exptl_crystal_size_mid 0.26
_exptl_crystal_size_min 0.18
_refine_diff_density_max 1.521
_refine_diff_density_min -0.454
_refine_diff_density_rms 0.148
_refine_ls_abs_structure_details 'Flack H D (1983), Acta Cryst. A39, 876-881'
_refine_ls_abs_structure_Flack 0.22(4)
_refine_ls_extinction_method none
_refine_ls_goodness_of_fit_ref 1.083
_refine_ls_hydrogen_treatment constr
_refine_ls_matrix_type full
_refine_ls_number_parameters 795
_refine_ls_number_reflns 14950
_refine_ls_number_restraints 10
_refine_ls_restrained_S_all 1.087
_refine_ls_R_factor_all 0.0408
_refine_ls_R_factor_gt 0.0394
_refine_ls_shift/su_max 0.006
_refine_ls_shift/su_mean 0.000
_refine_ls_structure_factor_coef Fsqd
_refine_ls_weighting_details 'calc w=1/[\s^2^(Fo^2^)+(0.0614P)^2^+3.0403P] where P=(Fo^2^+2Fc^2^)/3'
_refine_ls_weighting_scheme calc
_refine_ls_wR_factor_gt 0.0988
_refine_ls_wR_factor_ref 0.1010
_reflns_number_gt 14598
_reflns_number_total 14950
_reflns_threshold_expression >2sigma(I)
_cod_data_source_file c5ce00004a2.cif
_cod_data_source_block 4b
_cod_original_sg_symbol_H-M P2(1)2(1)2
_cod_original_formula_sum 'C56 H99 Ag7 N21 O0.50'
_cod_database_code 7223776

loop_
_symmetry_equiv_pos_as_xyz
'x, y, z'
'-x, -y, z'
'-x+1/2, y+1/2, -z'
'x+1/2, -y+1/2, -z'

loop_
_atom_site_label
_atom_site_type_symbol
_atom_site_fract_x
_atom_site_fract_y
_atom_site_fract_z
_atom_site_U_iso_or_equiv
_atom_site_adp_type
_atom_site_occupancy
_atom_site_symmetry_multiplicity
_atom_site_calc_flag
_atom_site_refinement_flags
_atom_site_disorder_assembly
_atom_site_disorder_group
Ag1 Ag 0.267798(13) 0.172415(13) 0.28060(3) 0.03039(8) Uani 1 1 d . . .
Ag2 Ag 0.338222(13) 0.283483(13) 0.22372(3) 0.03328(8) Uani 1 1 d . . .
Ag3 Ag 0.154444(13) 0.236900(12) 0.21459(3) 0.02942(8) Uani 1 1 d . . .
Ag4 Ag 0.237858(13) 0.251036(15) 0.75049(3) 0.03389(8) Uani 1 1 d . . .
Ag5 Ag 0.223532(13) 0.348347(13) 0.27064(3) 0.02969(8) Uani 1 1 d . . .
Ag6 Ag -0.008399(13) 0.371014(13) 0.49451(4) 0.03936(9) Uani 1 1 d . . .
Ag7 Ag 0.130196(15) 0.001514(16) 0.03035(4) 0.04453(10) Uani 1 1 d . . .
N1 N 0.34459(14) 0.18228(15) 0.3552(3) 0.0311(10) Uani 1 1 d . . .
N2 N 0.37894(15) 0.22075(15) 0.3162(3) 0.0340(10) Uani 1 1 d . . .
N3 N 0.42434(16) 0.16952(14) 0.4282(4) 0.0377(11) Uani 1 1 d . . .
N4 N 0.28737(14) 0.39072(14) 0.1859(3) 0.0313(10) Uani 1 1 d . . .
N5 N 0.32541(15) 0.35840(14) 0.1394(4) 0.0331(10) Uani 1 1 d . . .
N6 N 0.33140(15) 0.43572(15) 0.0521(4) 0.0346(10) Uani 1 1 d . . .
N7 N 0.16264(14) 0.15503(14) 0.1644(3) 0.0303(9) Uani 1 1 d . . .
N8 N 0.19930(14) 0.12841(15) 0.2269(4) 0.0356(10) Uani 1 1 d . . .
N9 N 0.15654(16) 0.07095(15) 0.1203(4) 0.0395(11) Uani 1 1 d . . .
N10 N 0.23077(14) 0.27458(14) 1.1116(3) 0.0272(9) Uani 1 1 d . . .
N11 N 0.26730(15) 0.23349(14) 1.1076(3) 0.0282(9) Uani 1 1 d . . .
N12 N 0.24277(14) 0.25198(14) 0.9270(3) 0.0286(9) Uani 1 1 d . . .
N13 N 0.26010(15) 0.27909(14) 0.3971(3) 0.0291(9) Uani 1 1 d . . .
N14 N 0.21965(15) 0.24265(14) 0.3873(3) 0.0285(9) Uani 1 1 d . . .
N15 N 0.23667(14) 0.25363(15) 0.5716(3) 0.0292(10) Uani 1 1 d . . .
N16 N 0.11311(14) 0.30751(14) 0.2647(4) 0.0367(10) Uani 1 1 d . . .
N17 N 0.14249(14) 0.34070(14) 0.3345(3) 0.0333(10) Uani 1 1 d . . .
N18 N 0.05989(15) 0.34363(15) 0.3942(3) 0.0317(10) Uani 1 1 d . . .
N19 N 0.04365(15) -0.00220(16) -0.0109(4) 0.0435(11) Uani 1 1 d . . .
N20 N -0.00020(18) 0.45620(14) 0.5360(4) 0.0415(11) Uani 1 1 d . . .
C1 C 0.3720(2) 0.15325(19) 0.4228(4) 0.0403(13) Uani 1 1 d . . .
C2 C 0.3471(3) 0.1090(2) 0.4899(6) 0.0681(19) Uani 1 1 d . . .
H2A H 0.3087 0.1128 0.4750 0.082 Uiso 1 1 calc R . .
C3 C 0.3631(3) 0.0556(3) 0.4240(10) 0.131(5) Uani 1 1 d . . .
H3A H 0.3503 0.0568 0.3443 0.196 Uiso 1 1 calc R . .
H3B H 0.3474 0.0257 0.4638 0.196 Uiso 1 1 calc R . .
H3C H 0.4012 0.0520 0.4238 0.196 Uiso 1 1 calc R . .
C4 C 0.3521(3) 0.1149(3) 0.6140(6) 0.107(3) Uani 1 1 d . . .
H4A H 0.3400 0.1497 0.6367 0.161 Uiso 1 1 calc R . .
H4B H 0.3889 0.1107 0.6361 0.161 Uiso 1 1 calc R . .
H4C H 0.3310 0.0883 0.6529 0.161 Uiso 1 1 calc R . .
C5 C 0.42453(18) 0.21131(16) 0.3602(4) 0.0290(11) Uani 1 1 d . . .
C6 C 0.47400(17) 0.2424(2) 0.3381(4) 0.0362(12) Uani 1 1 d . . .
H6A H 0.4999 0.2320 0.3985 0.043 Uiso 1 1 calc R . .
C7 C 0.4980(2) 0.2292(2) 0.2217(5) 0.0550(16) Uani 1 1 d . . .
H7A H 0.5338 0.2429 0.2183 0.083 Uiso 1 1 calc R . .
H7B H 0.4771 0.2451 0.1602 0.083 Uiso 1 1 calc R . .
H7C H 0.4987 0.1913 0.2117 0.083 Uiso 1 1 calc R . .
C8 C 0.4651(2) 0.3015(2) 0.3508(5) 0.0494(16) Uani 1 1 d . . .
H8A H 0.4635 0.3106 0.4328 0.074 Uiso 1 1 calc R . .
H8B H 0.4321 0.3112 0.3134 0.074 Uiso 1 1 calc R . .
H8C H 0.4940 0.3204 0.3143 0.074 Uiso 1 1 calc R . .
C9 C 0.29270(18) 0.43530(18) 0.1333(4) 0.0336(12) Uani 1 1 d . . .
C10 C 0.2616(2) 0.48353(17) 0.1593(4) 0.0360(12) Uani 1 1 d . . .
H10A H 0.2717 0.5109 0.1021 0.043 Uiso 1 1 calc R . .
C11 C 0.2746(2) 0.5046(2) 0.2819(5) 0.0517(15) Uani 1 1 d . . .
H11A H 0.3107 0.5174 0.2834 0.077 Uiso 1 1 calc R . .
H11B H 0.2706 0.4764 0.3384 0.077 Uiso 1 1 calc R . .
H11C H 0.2507 0.5332 0.3011 0.077 Uiso 1 1 calc R . .
C12 C 0.2016(2) 0.4749(2) 0.1501(5) 0.0428(14) Uani 1 1 d . . .
H12A H 0.1927 0.4644 0.0712 0.064 Uiso 1 1 calc R . .
H12B H 0.1834 0.5075 0.1690 0.064 Uiso 1 1 calc R . .
H12C H 0.1909 0.4475 0.2041 0.064 Uiso 1 1 calc R . .
C13 C 0.34965(19) 0.38535(17) 0.0563(5) 0.0364(13) Uani 1 1 d . . .
C14 C 0.3921(2) 0.36689(19) -0.0213(5) 0.0491(15) Uani 1 1 d . . .
H14A H 0.4231 0.3904 -0.0144 0.059 Uiso 1 1 calc R . .
C15 C 0.4079(2) 0.3131(2) -0.0056(5) 0.0618(17) Uani 1 1 d . . .
H15A H 0.4333 0.3110 0.0575 0.093 Uiso 1 1 calc R . .
H15B H 0.4238 0.3002 -0.0768 0.093 Uiso 1 1 calc R . .
H15C H 0.3772 0.2919 0.0133 0.093 Uiso 1 1 calc R . .
C16 C 0.3693(3) 0.3695(4) -0.1486(5) 0.084(3) Uani 1 1 d . . .
H16A H 0.3610 0.4058 -0.1680 0.126 Uiso 1 1 calc R . .
H16B H 0.3376 0.3482 -0.1535 0.126 Uiso 1 1 calc R . .
H16C H 0.3954 0.3561 -0.2029 0.126 Uiso 1 1 calc R . .
C17 C 0.13817(18) 0.1201(2) 0.1007(4) 0.0363(13) Uani 1 1 d . . .
C18 C 0.0972(2) 0.1323(3) 0.0128(5) 0.0579(17) Uani 1 1 d . . .
H18A H 0.0766 0.0991 0.0091 0.069 Uiso 1 1 calc R . .
C19 C 0.0575(3) 0.1711(3) 0.0475(6) 0.102(3) Uani 1 1 d . . .
H19A H 0.0428 0.1613 0.1225 0.154 Uiso 1 1 calc R . .
H19B H 0.0296 0.1721 -0.0103 0.154 Uiso 1 1 calc R . .
H19C H 0.0739 0.2056 0.0533 0.154 Uiso 1 1 calc R . .
C20 C 0.1205(3) 0.1362(3) -0.1082(5) 0.077(2) Uani 1 1 d . . .
H20A H 0.0923 0.1364 -0.1654 0.116 Uiso 1 1 calc R . .
H20B H 0.1435 0.1062 -0.1221 0.116 Uiso 1 1 calc R . .
H20C H 0.1408 0.1685 -0.1147 0.116 Uiso 1 1 calc R . .
C21 C 0.19421(17) 0.07740(18) 0.1984(4) 0.0350(12) Uani 1 1 d . . .
C22 C 0.2263(2) 0.0370(2) 0.2607(5) 0.0499(15) Uani 1 1 d . . .
H22A H 0.2492 0.0556 0.3172 0.060 Uiso 1 1 calc R . .
C23 C 0.1932(3) -0.0021(3) 0.3274(8) 0.095(3) Uani 1 1 d . . .
H23A H 0.1738 0.0161 0.3881 0.143 Uiso 1 1 calc R . .
H23B H 0.2160 -0.0285 0.3624 0.143 Uiso 1 1 calc R . .
H23C H 0.1686 -0.0192 0.2748 0.143 Uiso 1 1 calc R . .
C24 C 0.2606(2) 0.0093(3) 0.1771(5) 0.0658(19) Uani 1 1 d . . .
H24A H 0.2785 -0.0195 0.2163 0.099 Uiso 1 1 calc R . .
H24B H 0.2865 0.0337 0.1462 0.099 Uiso 1 1 calc R . .
H24C H 0.2394 -0.0046 0.1139 0.099 Uiso 1 1 calc R . .
C25 C 0.21908(15) 0.28483(15) 1.0027(3) 0.0227(9) Uani 1 1 d . . .
C26 C 0.18185(18) 0.32776(17) 0.9708(4) 0.0314(11) Uani 1 1 d . . .
H26A H 0.1698 0.3453 1.0431 0.038 Uiso 1 1 calc R . .
C27 C 0.2092(2) 0.36860(18) 0.8941(4) 0.0398(13) Uani 1 1 d . . .
H27A H 0.2376 0.3852 0.9376 0.060 Uiso 1 1 calc R . .
H27B H 0.1839 0.3952 0.8703 0.060 Uiso 1 1 calc R . .
H27C H 0.2237 0.3514 0.8256 0.060 Uiso 1 1 calc R . .
C28 C 0.13363(19) 0.3060(2) 0.9067(4) 0.0398(13) Uani 1 1 d . . .
H28A H 0.1167 0.2793 0.9545 0.060 Uiso 1 1 calc R . .
H28B H 0.1447 0.2903 0.8335 0.060 Uiso 1 1 calc R . .
H28C H 0.1089 0.3344 0.8914 0.060 Uiso 1 1 calc R . .
C29 C 0.27293(18) 0.22155(16) 0.9966(4) 0.0264(10) Uani 1 1 d . . .
C30 C 0.30697(19) 0.1776(2) 0.9509(4) 0.0381(13) Uani 1 1 d . . .
H30A H 0.3230 0.1904 0.8775 0.046 Uiso 1 1 calc R . .
C31 C 0.3504(2) 0.1637(2) 1.0283(5) 0.0539(16) Uani 1 1 d . . .
H31A H 0.3718 0.1948 1.0432 0.081 Uiso 1 1 calc R . .
H31B H 0.3720 0.1368 0.9919 0.081 Uiso 1 1 calc R . .
H31C H 0.3364 0.1504 1.1013 0.081 Uiso 1 1 calc R . .
C32 C 0.2707(2) 0.1298(2) 0.9178(5) 0.0542(16) Uani 1 1 d . . .
H32A H 0.2409 0.1423 0.8722 0.081 Uiso 1 1 calc R . .
H32B H 0.2578 0.1130 0.9882 0.081 Uiso 1 1 calc R . .
H32C H 0.2907 0.1045 0.8723 0.081 Uiso 1 1 calc R . .
C33 C 0.26816(18) 0.28560(16) 0.5077(3) 0.0284(10) Uani 1 1 d . . .
C34 C 0.31065(18) 0.3189(2) 0.5618(4) 0.0348(12) Uani 1 1 d . . .
H34A H 0.2963 0.3352 0.6336 0.042 Uiso 1 1 calc R . .
C35 C 0.3292(2) 0.3620(2) 0.4826(4) 0.0437(14) Uani 1 1 d . . .
H35A H 0.2992 0.3767 0.4411 0.065 Uiso 1 1 calc R . .
H35B H 0.3543 0.3478 0.4271 0.065 Uiso 1 1 calc R . .
H35C H 0.3460 0.3894 0.5283 0.065 Uiso 1 1 calc R . .
C36 C 0.35767(19) 0.2828(2) 0.5960(4) 0.0422(14) Uani 1 1 d . . .
H36A H 0.3459 0.2568 0.6522 0.063 Uiso 1 1 calc R . .
H36B H 0.3856 0.3040 0.6300 0.063 Uiso 1 1 calc R . .
H36C H 0.3709 0.2650 0.5270 0.063 Uiso 1 1 calc R . .
C37 C 0.20828(18) 0.22907(17) 0.4928(4) 0.0292(11) Uani 1 1 d . . .
C38 C 0.1649(2) 0.19120(19) 0.5188(4) 0.0391(13) Uani 1 1 d . . .
H38A H 0.1518 0.1780 0.4430 0.047 Uiso 1 1 calc R . .
C39 C 0.1190(2) 0.2166(2) 0.5785(5) 0.0468(15) Uani 1 1 d . . .
H39A H 0.1063 0.2459 0.5318 0.070 Uiso 1 1 calc R . .
H39B H 0.1299 0.2294 0.6544 0.070 Uiso 1 1 calc R . .
H39C H 0.0909 0.1909 0.5880 0.070 Uiso 1 1 calc R . .
C40 C 0.1843(2) 0.1436(2) 0.5863(5) 0.0478(15) Uani 1 1 d . . .
H40A H 0.2174 0.1315 0.5534 0.072 Uiso 1 1 calc R . .
H40B H 0.1582 0.1156 0.5813 0.072 Uiso 1 1 calc R . .
H40C H 0.1895 0.1533 0.6673 0.072 Uiso 1 1 calc R . .
C41 C 0.06422(17) 0.31151(16) 0.3049(4) 0.0353(13) Uani 1 1 d . . .
C42 C 0.0191(2) 0.2795(2) 0.2506(5) 0.0501(15) Uani 1 1 d . . .
H42A H 0.0328 0.2637 0.1777 0.060 Uiso 1 1 calc R . .
C43 C -0.0259(3) 0.3144(3) 0.2182(8) 0.109(3) Uani 1 1 d . . .
H43A H -0.0487 0.2962 0.1634 0.164 Uiso 1 1 calc R . .
H43B H -0.0124 0.3464 0.1826 0.164 Uiso 1 1 calc R . .
H43C H -0.0459 0.3234 0.2876 0.164 Uiso 1 1 calc R . .
C44 C 0.0053(3) 0.2354(3) 0.3298(6) 0.110(2) Uani 1 1 d . . .
H44A H -0.0118 0.2075 0.2857 0.165 Uiso 1 1 calc R . .
H44B H -0.0186 0.2480 0.3898 0.165 Uiso 1 1 calc R . .
H44C H 0.0371 0.2217 0.3658 0.165 Uiso 1 1 calc R . .
C45 C 0.10956(18) 0.36093(17) 0.4095(4) 0.0289(11) Uani 1 1 d . . .
C46 C 0.12451(17) 0.39661(17) 0.5067(4) 0.0309(11) Uani 1 1 d . . .
H46A H 0.0995 0.4266 0.5071 0.037 Uiso 1 1 calc R . .
C47 C 0.1799(2) 0.4187(2) 0.5003(6) 0.0577(18) Uani 1 1 d . . .
H47A H 0.1846 0.4371 0.4268 0.086 Uiso 1 1 calc R . .
H47B H 0.2053 0.3901 0.5057 0.086 Uiso 1 1 calc R . .
H47C H 0.1854 0.4432 0.5642 0.086 Uiso 1 1 calc R . .
C48 C 0.1181(3) 0.3670(3) 0.6201(4) 0.0611(19) Uani 1 1 d . . .
H48A H 0.0859 0.3462 0.6174 0.092 Uiso 1 1 calc R . .
H48B H 0.1160 0.3919 0.6841 0.092 Uiso 1 1 calc R . .
H48C H 0.1481 0.3438 0.6316 0.092 Uiso 1 1 calc R . .
C49 C 0.0000 0.0000 0.0491(6) 0.0367(17) Uani 1 2 d S . .
C50 C 0.0000 0.0000 0.1893(8) 0.056(2) Uani 1 2 d SD . .
H50A H -0.0380 -0.0013 0.2097 0.067 Uiso 0.50 1 calc PR A .
C51 C 0.0208(5) -0.0485(2) 0.2364(9) 0.084(3) Uani 0.50 1 d PD A -1
H51A H 0.0201 -0.0469 0.3209 0.126 Uiso 0.50 1 calc PR A -1
H51B H 0.0569 -0.0533 0.2100 0.126 Uiso 0.50 1 calc PR A -1
H51C H -0.0006 -0.0779 0.2100 0.126 Uiso 0.50 1 calc PR A -1
C51' C 0.0173(5) 0.0501(2) 0.2361(9) 0.084(3) Uani 0.50 1 d PD A -1
H51D H 0.0168 0.0486 0.3206 0.126 Uiso 0.50 1 calc PR A -1
H51E H -0.0062 0.0778 0.2096 0.126 Uiso 0.50 1 calc PR A -1
H51F H 0.0529 0.0574 0.2095 0.126 Uiso 0.50 1 calc PR A -1
C52 C 0.02676(17) -0.0017(2) -0.1223(4) 0.0476(14) Uani 0.50 1 d PD . 1
C53 C 0.0643(3) -0.0076(2) -0.2238(5) 0.040(2) Uiso 0.50 1 d PD B 1
H53A H 0.0968 -0.0093 -0.1762 0.048 Uiso 0.50 1 calc PR B 1
C54 C 0.0892(4) 0.0181(3) -0.3258(6) 0.054(3) Uiso 0.50 1 d PD B 1
H54A H 0.1011 -0.0087 -0.3802 0.081 Uiso 0.50 1 calc PR B 1
H54B H 0.1192 0.0390 -0.3002 0.081 Uiso 0.50 1 calc PR B 1
H54C H 0.0637 0.0409 -0.3638 0.081 Uiso 0.50 1 calc PR B 1
C55 C 0.0629(7) -0.0657(2) -0.2539(12) 0.100(5) Uiso 0.50 1 d PD B 1
H55A H 0.0862 -0.0725 -0.3192 0.151 Uiso 0.50 1 calc PR B 1
H55B H 0.0271 -0.0758 -0.2745 0.151 Uiso 0.50 1 calc PR B 1
H55C H 0.0744 -0.0862 -0.1871 0.151 Uiso 0.50 1 calc PR B 1
N52 N 0.02676(17) -0.0017(2) -0.1223(4) 0.0476(14) Uani 0.50 1 d P . 2
C56 C 0.0000 0.5000 0.4729(6) 0.0403(18) Uani 1 2 d S . .
C57 C 0.0000 0.5000 0.3427(7) 0.071(3) Uani 1 2 d S . .
H57A H -0.0005 0.5390 0.3427 0.085 Uiso 0.50 1 calc PR . .
C58 C 0.0540(3) 0.5007(6) 0.2839(7) 0.174(6) Uani 1 1 d . . .
H58A H 0.0503 0.5135 0.2046 0.261 Uiso 1 1 calc R . .
H58B H 0.0684 0.4653 0.2829 0.261 Uiso 1 1 calc R . .
H58C H 0.0775 0.5238 0.3269 0.261 Uiso 1 1 calc R . .
C59 C 0.0000(2) 0.47424(15) 0.6504(3) 0.0409(12) Uani 0.50 1 d PD . 1
C60 C -0.0016(2) 0.4347(3) 0.7479(5) 0.058(3) Uani 0.50 1 d PD C 1
H60A H 0.0103 0.4004 0.7159 0.069 Uiso 0.50 1 calc PR C 1
C61 C -0.0551(2) 0.4266(6) 0.7980(10) 0.082(4) Uiso 0.50 1 d PD C 1
H61A H -0.0791 0.4152 0.7371 0.123 Uiso 0.50 1 calc PR C 1
H61B H -0.0677 0.4595 0.8311 0.123 Uiso 0.50 1 calc PR C 1
H61C H -0.0535 0.4000 0.8585 0.123 Uiso 0.50 1 calc PR C 1
C62 C 0.0387(3) 0.4524(5) 0.8329(8) 0.068(4) Uiso 0.50 1 d PD C 1
H62A H 0.0727 0.4549 0.7946 0.102 Uiso 0.50 1 calc PR C 1
H62B H 0.0408 0.4273 0.8964 0.102 Uiso 0.50 1 calc PR C 1
H62C H 0.0288 0.4867 0.8634 0.102 Uiso 0.50 1 calc PR C 1
N59 N 0.0000(2) 0.47424(15) 0.6504(3) 0.0409(12) Uani 0.50 1 d P . 2
O1W O 0.0875(7) 0.4415(7) 0.0045(16) 0.163(7) Uiso 0.50 1 d P . .

loop_
_atom_site_aniso_label
_atom_site_aniso_U_11
_atom_site_aniso_U_22
_atom_site_aniso_U_33
_atom_site_aniso_U_23
_atom_site_aniso_U_13
_atom_site_aniso_U_12
Ag1 0.02830(14) 0.03482(16) 0.02803(14) -0.00405(13) -0.00456(14) -0.00196(13)
Ag2 0.03516(16) 0.02791(15) 0.03676(17) 0.00422(14) -0.01039(15) 0.00522(13)
Ag3 0.03452(15) 0.02640(15) 0.02735(14) -0.00214(13) 0.00425(14) 0.00361(13)
Ag4 0.04127(17) 0.04358(18) 0.01683(12) -0.00060(12) -0.00032(12) 0.00405(17)
Ag5 0.03020(15) 0.03116(15) 0.02770(14) 0.00409(13) -0.00015(14) -0.00270(13)
Ag6 0.03380(17) 0.02495(15) 0.0593(2) -0.00028(15) 0.01679(17) -0.00347(13)
Ag7 0.03491(18) 0.03454(17) 0.0641(2) -0.02074(19) 0.00408(18) -0.00434(16)
N1 0.0267(18) 0.0323(19) 0.0344(19) -0.0024(16) -0.0058(16) 0.0003(16)
N2 0.0341(19) 0.035(2) 0.0324(19) 0.0073(16) -0.0062(16) 0.0033(16)
N3 0.041(2) 0.0213(18) 0.051(2) 0.0010(17) -0.0156(19) 0.0038(16)
N4 0.0249(18) 0.0230(17) 0.046(2) 0.0012(16) -0.0028(16) -0.0014(15)
N5 0.0270(18) 0.0212(18) 0.051(2) 0.0064(17) -0.0001(17) -0.0002(15)
N6 0.0304(19) 0.0252(18) 0.048(2) 0.0091(17) 0.0002(17) -0.0053(15)
N7 0.0265(18) 0.0248(17) 0.0397(19) 0.0038(16) -0.0057(17) -0.0004(15)
N8 0.0287(18) 0.0346(19) 0.044(2) -0.0018(19) -0.0030(18) -0.0028(16)
N9 0.037(2) 0.0241(18) 0.057(2) -0.0204(18) -0.001(2) -0.0036(17)
N10 0.0240(17) 0.0349(19) 0.0226(16) 0.0030(15) -0.0008(15) 0.0015(15)
N11 0.0325(18) 0.0290(18) 0.0231(16) -0.0057(14) -0.0053(15) 0.0022(15)
N12 0.0309(18) 0.0328(19) 0.0221(17) -0.0027(15) -0.0026(14) 0.0044(16)
N13 0.039(2) 0.0281(18) 0.0203(16) 0.0000(14) 0.0039(16) 0.0061(16)
N14 0.043(2) 0.0238(17) 0.0182(15) -0.0020(14) -0.0051(15) -0.0040(16)
N15 0.0263(18) 0.044(2) 0.0171(16) 0.0054(15) 0.0000(13) -0.0001(18)
N16 0.0312(18) 0.0291(18) 0.050(2) -0.0097(18) -0.0034(19) -0.0008(15)
N17 0.0254(18) 0.0301(19) 0.044(2) -0.0137(17) 0.0015(17) 0.0012(15)
N18 0.0280(19) 0.0302(19) 0.037(2) -0.0050(17) 0.0024(16) 0.0026(16)
N19 0.040(2) 0.035(2) 0.055(2) -0.008(2) 0.006(2) 0.0072(19)
N20 0.045(2) 0.0246(18) 0.055(2) 0.0019(18) 0.009(2) 0.0012(19)
C1 0.047(3) 0.030(2) 0.044(3) -0.002(2) -0.015(2) -0.010(2)
C2 0.091(4) 0.035(3) 0.078(4) 0.020(3) -0.034(4) -0.012(3)
C3 0.044(4) 0.040(4) 0.309(14) 0.004(6) -0.022(6) -0.015(3)
C4 0.092(5) 0.139(6) 0.091(4) 0.071(4) -0.023(4) -0.066(4)
C5 0.037(2) 0.0183(19) 0.032(2) 0.0005(17) -0.0027(19) -0.0047(18)
C6 0.021(2) 0.041(3) 0.047(2) 0.007(2) -0.0032(19) 0.001(2)
C7 0.043(3) 0.067(3) 0.055(3) 0.007(3) 0.004(3) 0.000(3)
C8 0.042(3) 0.030(3) 0.076(4) 0.006(3) -0.005(3) -0.015(2)
C9 0.025(2) 0.028(2) 0.047(3) 0.003(2) -0.008(2) -0.0079(18)
C10 0.036(2) 0.019(2) 0.053(3) 0.0079(19) -0.004(2) 0.0044(18)
C11 0.043(3) 0.047(3) 0.065(3) -0.002(3) 0.006(3) -0.003(2)
C12 0.040(3) 0.030(2) 0.059(3) 0.005(2) 0.003(3) -0.002(2)
C13 0.029(2) 0.022(2) 0.058(3) 0.011(2) 0.000(2) 0.0026(18)
C14 0.049(3) 0.030(2) 0.068(3) 0.009(3) 0.028(3) -0.007(2)
C15 0.066(3) 0.048(3) 0.072(4) 0.009(3) 0.044(3) 0.007(3)
C16 0.071(4) 0.125(6) 0.056(4) -0.018(4) 0.005(4) 0.029(4)
C17 0.028(2) 0.043(3) 0.038(2) -0.014(2) -0.009(2) 0.010(2)
C18 0.036(3) 0.084(4) 0.054(3) -0.009(3) -0.010(3) 0.024(3)
C19 0.118(6) 0.132(7) 0.057(4) -0.029(4) -0.023(4) 0.056(5)
C20 0.117(6) 0.067(4) 0.049(3) 0.008(3) -0.014(4) 0.028(4)
C21 0.021(2) 0.035(2) 0.050(3) 0.003(2) -0.010(2) -0.0026(18)
C22 0.048(3) 0.036(2) 0.066(3) 0.001(3) -0.004(3) 0.007(2)
C23 0.055(4) 0.084(4) 0.147(6) 0.061(5) -0.006(4) 0.002(4)
C24 0.068(4) 0.074(4) 0.056(3) -0.006(3) -0.006(3) 0.037(3)
C25 0.0204(18) 0.0239(18) 0.0240(18) 0.0031(17) -0.0004(16) 0.0002(15)
C26 0.039(2) 0.028(2) 0.028(2) 0.0052(18) -0.0011(19) 0.0012(19)
C27 0.046(3) 0.028(2) 0.045(3) 0.010(2) -0.015(2) -0.007(2)
C28 0.030(2) 0.038(3) 0.051(3) 0.011(2) -0.009(2) -0.001(2)
C29 0.034(2) 0.0236(18) 0.0220(19) 0.0005(17) 0.0003(18) -0.0014(17)
C30 0.036(2) 0.045(3) 0.033(2) 0.000(2) 0.008(2) -0.002(2)
C31 0.050(3) 0.053(3) 0.059(3) -0.014(3) 0.006(3) 0.013(3)
C32 0.060(3) 0.035(3) 0.067(3) -0.026(2) -0.005(3) 0.011(3)
C33 0.036(2) 0.029(2) 0.0211(18) -0.0016(17) -0.0051(19) 0.0108(18)
C34 0.028(2) 0.045(3) 0.032(2) -0.005(2) -0.0065(19) -0.003(2)
C35 0.049(3) 0.047(3) 0.035(2) -0.010(2) -0.006(2) -0.005(2)
C36 0.033(3) 0.057(3) 0.036(3) 0.003(2) -0.003(2) 0.003(2)
C37 0.034(2) 0.032(2) 0.022(2) -0.0012(18) -0.0031(18) 0.0076(17)
C38 0.050(3) 0.040(2) 0.028(2) 0.014(2) -0.001(2) -0.005(2)
C39 0.037(3) 0.057(3) 0.047(3) 0.008(3) 0.005(2) 0.000(3)
C40 0.035(3) 0.059(3) 0.050(3) 0.023(3) 0.001(2) 0.002(3)
C41 0.031(2) 0.019(2) 0.056(3) -0.002(2) 0.016(2) -0.0017(17)
C42 0.040(3) 0.045(3) 0.065(3) -0.017(3) 0.011(3) 0.009(2)
C43 0.072(5) 0.107(6) 0.149(7) -0.047(6) -0.042(5) 0.010(4)
C44 0.116(4) 0.138(5) 0.077(4) -0.052(4) 0.055(4) -0.106(4)
C45 0.028(2) 0.026(2) 0.032(2) -0.0045(18) 0.0026(18) 0.0027(18)
C46 0.030(2) 0.025(2) 0.038(2) -0.0029(19) 0.002(2) 0.0070(17)
C47 0.035(3) 0.042(3) 0.096(5) -0.029(3) 0.006(3) -0.007(2)
C48 0.070(4) 0.077(4) 0.036(3) 0.006(3) -0.025(3) 0.005(3)
C49 0.030(3) 0.034(3) 0.046(4) 0.000 0.000 -0.001(3)
C50 0.043(4) 0.050(4) 0.076(6) 0.000 0.000 0.008(4)
C51 0.103(8) 0.108(7) 0.040(4) -0.011(6) 0.000(4) 0.044(8)
C51' 0.103(8) 0.108(7) 0.040(4) -0.011(6) 0.000(4) 0.044(8)
C52 0.040(2) 0.045(3) 0.057(3) 0.000(3) 0.010(2) 0.004(2)
N52 0.040(2) 0.045(3) 0.057(3) 0.000(3) 0.010(2) 0.004(2)
C56 0.045(4) 0.028(3) 0.048(4) 0.000 0.000 -0.014(3)
C57 0.042(5) 0.130(9) 0.041(4) 0.000 0.000 0.010(6)
C58 0.072(5) 0.378(19) 0.072(5) -0.020(11) 0.022(5) 0.014(9)
C59 0.055(3) 0.032(2) 0.036(2) -0.0060(18) 0.005(2) 0.007(2)
C60 0.060(6) 0.049(6) 0.063(7) 0.008(5) -0.023(6) -0.016(5)
N59 0.055(3) 0.032(2) 0.036(2) -0.0060(18) 0.005(2) 0.007(2)

loop_
_atom_type_symbol
_atom_type_description
_atom_type_scat_dispersion_real
_atom_type_scat_dispersion_imag
_atom_type_scat_source
C C 0.0033 0.0016 'International Tables Vol C Tables 4.2.6.8 and 6.1.1.4'
H H 0.0000 0.0000 'International Tables Vol C Tables 4.2.6.8 and 6.1.1.4'
N N 0.0061 0.0033 'International Tables Vol C Tables 4.2.6.8 and 6.1.1.4'
O O 0.0106 0.0060 'International Tables Vol C Tables 4.2.6.8 and 6.1.1.4'
Ag Ag -0.8971 1.1015 'International Tables Vol C Tables 4.2.6.8 and 6.1.1.4'

loop_
_geom_angle_atom_site_label_1
_geom_angle_atom_site_label_2
_geom_angle_atom_site_label_3
_geom_angle
_geom_angle_site_symmetry_1
_geom_angle_site_symmetry_3
N1 Ag1 N8 155.18(14) . .
N1 Ag1 N14 99.51(13) . .
N8 Ag1 N14 96.74(13) . .
N1 Ag1 N11 104.38(13) . 1_554
N8 Ag1 N11 95.09(14) . 1_554
N14 Ag1 N11 86.88(11) . 1_554
N5 Ag2 N2 159.33(14) . .
N5 Ag2 N11 95.55(13) . 1_554
N2 Ag2 N11 102.94(13) . 1_554
N16 Ag3 N7 156.30(14) . .
N16 Ag3 N10 100.81(13) . 1_554
N7 Ag3 N10 99.75(13) . 1_554
N16 Ag3 N14 93.38(13) . .
N7 Ag3 N14 101.35(12) . .
N10 Ag3 N14 81.07(11) 1_554 .
N12 Ag4 N15 176.33(14) . .
N4 Ag5 N17 153.18(14) . .
N4 Ag5 N13 109.72(13) . .
N17 Ag5 N13 95.29(13) . .
N3 Ag6 N18 132.98(14) 4_456 .
N3 Ag6 N20 116.40(15) 4_456 .
N18 Ag6 N20 110.31(15) . .
N9 Ag7 N6 135.01(15) . 3_545
N9 Ag7 N19 116.06(15) . .
N6 Ag7 N19 108.43(15) 3_545 .
C1 N1 N2 105.2(4) . .
C1 N1 Ag1 132.1(3) . .
N2 N1 Ag1 121.7(3) . .
C5 N2 N1 107.9(4) . .
C5 N2 Ag2 139.1(3) . .
N1 N2 Ag2 112.1(3) . .
C5 N3 C1 102.5(4) . .
C5 N3 Ag6 128.2(3) . 4_556
C1 N3 Ag6 128.6(3) . 4_556
C9 N4 N5 105.6(4) . .
C9 N4 Ag5 136.2(3) . .
N5 N4 Ag5 113.6(3) . .
C13 N5 N4 107.3(4) . .
C13 N5 Ag2 135.1(3) . .
N4 N5 Ag2 117.2(3) . .
C9 N6 C13 102.4(4) . .
C9 N6 Ag7 129.6(3) . 3
C13 N6 Ag7 126.2(3) . 3
C17 N7 N8 106.5(4) . .
C17 N7 Ag3 139.0(3) . .
N8 N7 Ag3 113.8(3) . .
C21 N8 N7 106.6(4) . .
C21 N8 Ag1 130.4(3) . .
N7 N8 Ag1 116.5(3) . .
C21 N9 C17 104.3(4) . .
C21 N9 Ag7 130.8(3) . .
C17 N9 Ag7 124.8(3) . .
C25 N10 N11 105.5(3) . .
C25 N10 Ag3 111.0(3) . 1_556
N11 N10 Ag3 104.3(2) . 1_556
C29 N11 N10 106.0(3) . .
C29 N11 Ag1 128.4(3) . 1_556
N10 N11 Ag1 115.9(2) . 1_556
C29 N11 Ag2 122.6(3) . 1_556
N10 N11 Ag2 94.5(2) . 1_556
Ag1 N11 Ag2 83.74(11) 1_556 1_556
C25 N12 C29 103.0(3) . .
C25 N12 Ag4 128.7(3) . .
C29 N12 Ag4 128.3(3) . .
C33 N13 N14 106.3(3) . .
C33 N13 Ag5 123.1(3) . .
N14 N13 Ag5 98.6(2) . .
C37 N14 N13 105.5(3) . .
C37 N14 Ag1 112.4(3) . .
N13 N14 Ag1 98.9(2) . .
C37 N14 Ag3 124.2(3) . .
N13 N14 Ag3 124.9(2) . .
Ag1 N14 Ag3 83.96(10) . .
C37 N15 C33 103.5(3) . .
C37 N15 Ag4 133.0(3) . .
C33 N15 Ag4 123.5(3) . .
C41 N16 N17 104.8(4) . .
C41 N16 Ag3 127.7(3) . .
N17 N16 Ag3 113.6(3) . .
C45 N17 N16 106.2(4) . .
C45 N17 Ag5 141.9(3) . .
N16 N17 Ag5 111.4(3) . .
C41 N18 C45 103.1(4) . .
C41 N18 Ag6 132.3(3) . .
C45 N18 Ag6 124.6(3) . .
C49 N19 C52 103.4(4) . .
C49 N19 Ag7 135.6(4) . .
C52 N19 Ag7 120.6(3) . .
C56 N20 C59 103.9(4) . .
C56 N20 Ag6 134.3(4) . .
C59 N20 Ag6 121.5(3) . .
N1 C1 N3 112.0(4) . .
N1 C1 C2 121.1(5) . .
N3 C1 C2 126.9(5) . .
C4 C2 C1 113.1(5) . .
C4 C2 C3 122.3(6) . .
C1 C2 C3 106.4(6) . .
N2 C5 N3 112.3(4) . .
N2 C5 C6 125.9(4) . .
N3 C5 C6 121.8(4) . .
C5 C6 C7 111.7(4) . .
C5 C6 C8 112.2(4) . .
C7 C6 C8 111.3(4) . .
N4 C9 N6 113.9(4) . .
N4 C9 C10 125.0(4) . .
N6 C9 C10 121.1(4) . .
C9 C10 C12 113.1(4) . .
C9 C10 C11 110.9(4) . .
C12 C10 C11 108.8(4) . .
N5 C13 N6 110.6(4) . .
N5 C13 C14 127.6(4) . .
N6 C13 C14 121.7(4) . .
C15 C14 C13 115.5(5) . .
C15 C14 C16 105.0(5) . .
C13 C14 C16 106.4(5) . .
N7 C17 N9 111.7(4) . .
N7 C17 C18 125.0(5) . .
N9 C17 C18 123.2(5) . .
C19 C18 C17 115.9(5) . .
C19 C18 C20 118.3(6) . .
C17 C18 C20 111.4(5) . .
N9 C21 N8 110.8(4) . .
N9 C21 C22 129.4(4) . .
N8 C21 C22 119.6(4) . .
C24 C22 C21 109.7(5) . .
C24 C22 C23 110.2(5) . .
C21 C22 C23 113.2(5) . .
N10 C25 N12 113.1(4) . .
N10 C25 C26 121.6(4) . .
N12 C25 C26 125.3(4) . .
C25 C26 C27 110.5(4) . .
C25 C26 C28 111.1(4) . .
C27 C26 C28 109.3(4) . .
N11 C29 N12 112.4(4) . .
N11 C29 C30 124.7(4) . .
N12 C29 C30 122.9(4) . .
C31 C30 C29 113.5(4) . .
C31 C30 C32 113.9(5) . .
C29 C30 C32 108.7(4) . .
N13 C33 N15 111.2(4) . .
N13 C33 C34 126.1(4) . .
N15 C33 C34 122.3(4) . .
C35 C34 C33 112.6(4) . .
C35 C34 C36 110.1(4) . .
C33 C34 C36 108.8(4) . .
N14 C37 N15 113.4(4) . .
N14 C37 C38 121.7(4) . .
N15 C37 C38 124.9(4) . .
C37 C38 C39 112.8(4) . .
C37 C38 C40 112.2(4) . .
C39 C38 C40 111.1(4) . .
N18 C41 N16 113.4(4) . .
N18 C41 C42 125.6(4) . .
N16 C41 C42 120.9(4) . .
C44 C42 C43 114.9(6) . .
C44 C42 C41 109.0(5) . .
C43 C42 C41 110.8(5) . .
N17 C45 N18 112.6(4) . .
N17 C45 C46 124.9(4) . .
N18 C45 C46 122.4(4) . .
C45 C46 C48 108.4(4) . .
C45 C46 C47 115.2(4) . .
C48 C46 C47 109.0(5) . .
N19 C49 N19 116.2(6) 2 .
N19 C49 C50 121.9(3) 2 .
N19 C49 C50 121.9(3) . .
C51 C50 C51 136.0(10) 2 .
C51 C50 C51' 39.0(7) 2 .
C51 C50 C51' 119.9(7) . .
C51 C50 C51' 119.9(7) 2 2
C51 C50 C51' 39.0(7) . 2
C51' C50 C51' 136.4(11) . 2
C51 C50 C49 112.0(5) 2 .
C51 C50 C49 112.0(5) . .
C51' C50 C49 111.8(5) . .
C51' C50 C49 111.8(5) 2 .
N19 C52 C52 108.5(2) . 2
N19 C52 C53 122.0(4) . .
C52 C52 C53 129.4(3) 2 .
C54 C53 C52 146.5(6) . .
C54 C53 C55 105.0(7) . .
C52 C53 C55 104.9(7) . .
N20 C56 N20 113.8(6) 2_565 .
N20 C56 C57 123.1(3) 2_565 .
N20 C56 C57 123.1(3) . .
C56 C57 C58 116.3(4) . .
C56 C57 C58 116.3(4) . 2_565
C58 C57 C58 127.5(8) . 2_565
C59 C59 N20 109.2(2) 2_565 .
C59 C59 C60 131.9(3) 2_565 .
N20 C59 C60 118.9(4) . .
C62 C60 C61 114.5(6) . .
C62 C60 C59 105.5(6) . .
C61 C60 C59 113.9(7) . .

loop_
_geom_bond_atom_site_label_1
_geom_bond_atom_site_label_2
_geom_bond_distance
_geom_bond_site_symmetry_2
Ag1 N1 2.161(4) .
Ag1 N8 2.174(4) .
Ag1 N14 2.507(4) .
Ag1 N11 2.543(4) 1_554
Ag2 N5 2.178(4) .
Ag2 N2 2.195(4) .
Ag2 N11 2.597(4) 1_554
Ag3 N16 2.174(4) .
Ag3 N7 2.186(4) .
Ag3 N10 2.484(4) 1_554
Ag3 N14 2.610(4) .
Ag4 N12 2.050(3) .
Ag4 N15 2.075(3) .
Ag5 N4 2.193(4) .
Ag5 N17 2.210(4) .
Ag5 N13 2.484(4) .
Ag6 N3 2.200(4) 4_456
Ag6 N18 2.212(4) .
Ag6 N20 2.244(4) .
Ag7 N9 2.169(4) .
Ag7 N6 2.172(4) 3_545
Ag7 N19 2.267(4) .
N1 C1 1.288(6) .
N1 N2 1.395(5) .
N2 C5 1.295(6) .
N3 C5 1.329(6) .
N3 C1 1.404(7) .
N3 Ag6 2.200(4) 4_556
N4 C9 1.301(6) .
N4 N5 1.386(5) .
N5 C13 1.338(6) .
N6 C9 1.366(6) .
N6 C13 1.373(6) .
N6 Ag7 2.172(4) 3
N7 C17 1.318(6) .
N7 N8 1.366(5) .
N8 C21 1.354(6) .
N9 C21 1.332(6) .
N9 C17 1.363(6) .
N10 C25 1.324(5) .
N10 N11 1.408(5) .
N10 Ag3 2.484(4) 1_556
N11 C29 1.331(5) .
N11 Ag1 2.543(4) 1_556
N11 Ag2 2.597(4) 1_556
N12 C25 1.358(5) .
N12 C29 1.361(5) .
N13 C33 1.309(5) .
N13 N14 1.398(5) .
N14 C37 1.304(5) .
N15 C37 1.326(6) .
N15 C33 1.367(6) .
N16 C41 1.338(6) .
N16 N17 1.394(5) .
N17 C45 1.316(6) .
N18 C41 1.328(6) .
N18 C45 1.357(6) .
N19 C49 1.317(5) .
N19 C52 1.362(6) .
N20 C56 1.339(6) .
N20 C59 1.404(6) .
C1 C2 1.516(8) .
C2 C4 1.452(9) .
C2 C3 1.619(10) .
C5 C6 1.517(6) .
C6 C7 1.520(7) .
C6 C8 1.537(7) .
C9 C10 1.499(6) .
C10 C12 1.554(7) .
C10 C11 1.555(7) .
C13 C14 1.486(7) .
C14 C15 1.446(8) .
C14 C16 1.588(8) .
C17 C18 1.495(7) .
C18 C19 1.476(10) .
C18 C20 1.528(9) .
C21 C22 1.505(7) .
C22 C24 1.488(8) .
C22 C23 1.521(9) .
C25 C26 1.501(6) .
C26 C27 1.541(7) .
C26 C28 1.544(7) .
C29 C30 1.518(7) .
C30 C31 1.473(8) .
C30 C32 1.583(7) .
C33 C34 1.518(6) .
C34 C35 1.511(7) .
C34 C36 1.569(7) .
C37 C38 1.504(7) .
C38 C39 1.511(7) .
C38 C40 1.530(7) .
C41 C42 1.550(7) .
C42 C44 1.498(9) .
C42 C43 1.505(9) .
C45 C46 1.500(6) .
C46 C48 1.527(7) .
C46 C47 1.528(7) .
C49 N19 1.317(5) 2
C49 C50 1.625(11) .
C50 C51 1.457(7) 2
C50 C51 1.457(7) .
C50 C51' 1.462(8) .
C50 C51' 1.462(8) 2
C52 C52 1.372(9) 2
C52 C53 1.526(6) .
C53 C54 1.496(7) .
C53 C55 1.529(7) .
C56 N20 1.339(6) 2_565
C56 C57 1.510(11) .
C57 C58 1.540(9) .
C57 C58 1.540(9) 2_565
C59 C59 1.319(8) 2_565
C59 C60 1.519(6) .
C60 C62 1.497(8) .
C60 C61 1.502(7) .
